data_7036237
loop_
_publ_author_name
'Bu, Fei'
'Lin, Qipu'
'Zhai, Quan-Guo'
'Bu, Xianhui'
'Feng, Pingyun'

_publ_section_title
;
 Charge-tunable indium-organic frameworks built from cationic, anionic,
 and neutral building blocks.
;
_journal_issue 38
_journal_name_full 'Dalton transactions (Cambridge, England : 2003)'
_journal_page_first 16671
_journal_page_last 16674
_journal_paper_doi 10.1039/c5dt02861b
_journal_volume 44
_journal_year 2015
_chemical_formula_moiety 'C12 H4 In O10, 1.04(C2 H7 N), 8(H0.50)'
_chemical_formula_sum 'C14.08 H15.28 In N1.04 O10'
_chemical_formula_weight 473.89
_chemical_name_systematic Compound2
_space_group_IT_number 141
_symmetry_cell_setting tetragonal
_symmetry_space_group_name_Hall '-I 4bd 2'
_symmetry_space_group_name_H-M 'I 41/a m d :2'
_atom_sites_solution_hydrogens geom
_atom_sites_solution_primary direct
_atom_sites_solution_secondary difmap
_audit_creation_method SHELXL-97
_audit_update_record
;
2015-05-05 deposited with the CCDC.
2015-08-19 downloaded from the CCDC.
;
_cell_angle_alpha 90.00
_cell_angle_beta 90.00
_cell_angle_gamma 90.00
_cell_formula_units_Z 4
_cell_length_a 9.7460(4)
_cell_length_b 9.7460(4)
_cell_length_c 31.081(2)
_cell_measurement_reflns_used 3642
_cell_measurement_temperature 195(2)
_cell_measurement_theta_max 24.71
_cell_measurement_theta_min 2.62
_cell_volume 2952.2(3)
_computing_cell_refinement 'Bruker SAINT'
_computing_data_collection 'Bruker APEX2'
_computing_data_reduction 'Bruker SAINT'
_computing_molecular_graphics 'Bruker SHELXTL'
_computing_publication_material 'Bruker SHELXTL'
_computing_structure_refinement 'SHELXL-97 (Sheldrick, 1997)'
_computing_structure_solution 'SHELXS-97 (Sheldrick, 1990)'
_diffrn_ambient_temperature 195(2)
_diffrn_measured_fraction_theta_full 0.996
_diffrn_measured_fraction_theta_max 0.996
_diffrn_measurement_device_type 'Bruker APEX-II CCD'
_diffrn_measurement_method '\f and \w scans'
_diffrn_radiation_monochromator graphite
_diffrn_radiation_source 'fine-focus sealed tube'
_diffrn_radiation_type MoK\a
_diffrn_radiation_wavelength 0.71073
_diffrn_reflns_av_R_equivalents 0.0276
_diffrn_reflns_av_sigmaI/netI 0.0143
_diffrn_reflns_limit_h_max 11
_diffrn_reflns_limit_h_min -11
_diffrn_reflns_limit_k_max 11
_diffrn_reflns_limit_k_min -11
_diffrn_reflns_limit_l_max 29
_diffrn_reflns_limit_l_min -36
_diffrn_reflns_number 6628
_diffrn_reflns_theta_full 24.83
_diffrn_reflns_theta_max 24.83
_diffrn_reflns_theta_min 2.62
_diffrn_standards_decay_% none
_diffrn_standards_interval_count none
_diffrn_standards_interval_time none
_diffrn_standards_number 0
_exptl_absorpt_coefficient_mu 0.833
_exptl_absorpt_correction_T_max 0.435
_exptl_absorpt_correction_T_min 0.298
_exptl_absorpt_correction_type none
_exptl_crystal_colour brown
_exptl_crystal_density_diffrn 1.066
_exptl_crystal_density_meas 1.01
_exptl_crystal_density_method 'not measured'
_exptl_crystal_description block
_exptl_crystal_F_000 944
_exptl_crystal_size_max 0.18
_exptl_crystal_size_mid 0.17
_exptl_crystal_size_min 0.12
_refine_diff_density_max 0.927
_refine_diff_density_min -0.369
_refine_diff_density_rms 0.201
_refine_ls_extinction_method none
_refine_ls_goodness_of_fit_ref 1.040
_refine_ls_hydrogen_treatment constr
_refine_ls_matrix_type full
_refine_ls_number_parameters 64
_refine_ls_number_reflns 725
_refine_ls_number_restraints 35
_refine_ls_restrained_S_all 1.018
_refine_ls_R_factor_all 0.0461
_refine_ls_R_factor_gt 0.0445
_refine_ls_shift/su_max 0.030
_refine_ls_shift/su_mean 0.005
_refine_ls_structure_factor_coef Fsqd
_refine_ls_weighting_details 'calc w=1/[\s^2^(Fo^2^)+(0.1050P)^2^+7.3168P] where P=(Fo^2^+2Fc^2^)/3'
_refine_ls_weighting_scheme calc
_refine_ls_wR_factor_gt 0.1263
_refine_ls_wR_factor_ref 0.1285
_reflns_number_gt 694
_reflns_number_total 725
_reflns_threshold_expression >2sigma(I)
_cod_data_source_file c5dt02861b2.cif
_cod_data_source_block Compound-2
_cod_depositor_comments
;
The following automatic conversions were performed:

'_symmetry_cell_setting' value 'Tetragonal' changed to 'tetragonal'
according to
/usr/data/users/saulius/crontab/automatic-downloads/rss-feeds/RSC/lib/dictionaries/cif_core.dic
dictionary named 'cif_core.dic' version 2.4.2 from 2011-04-26.

Automatic conversion script
Id: cif_fix_values 3271 2015-04-21 07:52:19Z andrius 

 Adding full bibliography for 7036236--7036238.cif.
;
_cod_original_sg_symbol_H-M I4(1)/amd
_cod_database_code 7036237

loop_
_symmetry_equiv_pos_as_xyz
'x, y, z'
'-x+1/2, -y, z+1/2'
'-y+1/4, x+3/4, z+1/4'
'y+1/4, -x+1/4, z+3/4'
'-x+1/2, y, -z+1/2'
'x, -y, -z'
'y+1/4, x+3/4, -z+1/4'
'-y+1/4, -x+1/4, -z+3/4'
'x+1/2, y+1/2, z+1/2'
'-x+1, -y+1/2, z+1'
'-y+3/4, x+5/4, z+3/4'
'y+3/4, -x+3/4, z+5/4'
'-x+1, y+1/2, -z+1'
'x+1/2, -y+1/2, -z+1/2'
'y+3/4, x+5/4, -z+3/4'
'-y+3/4, -x+3/4, -z+5/4'
'-x, -y, -z'
'x-1/2, y, -z-1/2'
'y-1/4, -x-3/4, -z-1/4'
'-y-1/4, x-1/4, -z-3/4'
'x-1/2, -y, z-1/2'
'-x, y, z'
'-y-1/4, -x-3/4, z-1/4'
'y-1/4, x-1/4, z-3/4'
'-x+1/2, -y+1/2, -z+1/2'
'x, y+1/2, -z'
'y+1/4, -x-1/4, -z+1/4'
'-y+1/4, x+1/4, -z-1/4'
'x, -y+1/2, z'
'-x+1/2, y+1/2, z+1/2'
'-y+1/4, -x-1/4, z+1/4'
'y+1/4, x+1/4, z-1/4'

loop_
_atom_site_label
_atom_site_type_symbol
_atom_site_fract_x
_atom_site_fract_y
_atom_site_fract_z
_atom_site_U_iso_or_equiv
_atom_site_adp_type
_atom_site_occupancy
_atom_site_symmetry_multiplicity
_atom_site_calc_flag
_atom_site_refinement_flags
_atom_site_disorder_assembly
_atom_site_disorder_group
In1 In -1.0000 0.7500 0.6250 0.0229(3) Uani 1 8 d S . .
O3 O -0.5000 0.7500 0.6487(2) 0.0352(14) Uani 1 4 d S . .
O1 O -0.7645(4) 0.7500 0.61545(12) 0.0380(9) Uani 1 2 d S . .
O2 O -0.8508(4) 0.7500 0.68076(11) 0.0346(9) Uani 1 2 d S . .
C1 C -0.7486(5) 0.7500 0.65582(18) 0.0333(12) Uani 1 2 d S . .
C2 C -0.6122(5) 0.7500 0.67566(17) 0.0371(13) Uani 1 2 d S . .
C3 C -0.5735(6) 0.7500 0.7171(2) 0.0517(17) Uani 1 2 d S . .
H3A H -0.6308 0.7500 0.7411 0.062 Uiso 1 2 calc SR . .
N1 N -0.526(6) 1.171(5) 0.6017(17) 0.13(2) Uani 0.13 1 d PDU A -1
H1A H -0.4996 1.2500 0.6141 0.157 Uiso 0.50 4 calc SPR A -1
H1B H -0.5726 1.1911 0.5775 0.157 Uiso 0.13 1 calc PR A -1
C4 C -0.400(8) 1.081(9) 0.591(4) 0.14(2) Uani 0.13 1 d PDU A -1
H4A H -0.3412 1.1298 0.5716 0.207 Uiso 0.13 1 calc PR A -1
H4B H -0.4298 0.9971 0.5780 0.207 Uiso 0.13 1 calc PR A -1
H4C H -0.3510 1.0611 0.6171 0.207 Uiso 0.13 1 calc PR A -1
C5 C -0.619(7) 1.090(7) 0.633(2) 0.11(2) Uani 0.13 1 d PDU A -1
H5A H -0.6992 1.1430 0.6395 0.158 Uiso 0.13 1 calc PR A -1
H5B H -0.5697 1.0701 0.6588 0.158 Uiso 0.13 1 calc PR A -1
H5C H -0.6466 1.0051 0.6194 0.158 Uiso 0.13 1 calc PR A -1

loop_
_atom_site_aniso_label
_atom_site_aniso_U_11
_atom_site_aniso_U_22
_atom_site_aniso_U_33
_atom_site_aniso_U_23
_atom_site_aniso_U_13
_atom_site_aniso_U_12
In1 0.0229(4) 0.0229(4) 0.0228(5) 0.000 0.000 0.000
O3 0.022(2) 0.055(3) 0.029(3) 0.000 0.000 0.000
O1 0.030(2) 0.054(3) 0.0301(19) 0.000 0.0001(17) 0.000
O2 0.0210(17) 0.050(2) 0.0332(19) 0.000 0.0018(15) 0.000
C1 0.027(3) 0.037(3) 0.036(3) 0.000 -0.006(2) 0.000
C2 0.019(2) 0.056(4) 0.036(3) 0.000 0.005(2) 0.000
C3 0.029(3) 0.097(6) 0.030(3) 0.000 0.007(3) 0.000
N1 0.14(4) 0.09(3) 0.16(4) 0.02(3) 0.09(4) 0.05(3)
C4 0.13(5) 0.10(4) 0.18(5) 0.00(4) 0.04(4) 0.06(4)
C5 0.14(5) 0.04(3) 0.14(5) 0.00(3) 0.03(4) -0.02(3)

loop_
_atom_type_symbol
_atom_type_description
_atom_type_scat_dispersion_real
_atom_type_scat_dispersion_imag
_atom_type_scat_source
C C 0.0033 0.0016 'International Tables Vol C Tables 4.2.6.8 and 6.1.1.4'
H H 0.0000 0.0000 'International Tables Vol C Tables 4.2.6.8 and 6.1.1.4'
N N 0.0061 0.0033 'International Tables Vol C Tables 4.2.6.8 and 6.1.1.4'
O O 0.0106 0.0060 'International Tables Vol C Tables 4.2.6.8 and 6.1.1.4'
In In -0.7276 1.3100 'International Tables Vol C Tables 4.2.6.8 and 6.1.1.4'

loop_
_geom_angle_atom_site_label_1
_geom_angle_atom_site_label_2
_geom_angle_atom_site_label_3
_geom_angle
_geom_angle_site_symmetry_1
_geom_angle_site_symmetry_3
O2 In1 O2 125.94(11) 27_356 .
O2 In1 O2 79.98(18) 27_356 20_577
O2 In1 O2 125.94(11) . 20_577
O2 In1 O2 125.94(11) 27_356 10_264
O2 In1 O2 79.98(18) . 10_264
O2 In1 O2 125.94(11) 20_577 10_264
O2 In1 O1 137.36(13) 27_356 20_577
O2 In1 O1 84.36(7) . 20_577
O2 In1 O1 57.38(13) 20_577 20_577
O2 In1 O1 84.36(7) 10_264 20_577
O2 In1 O1 84.36(7) 27_356 .
O2 In1 O1 57.38(13) . .
O2 In1 O1 84.36(7) 20_577 .
O2 In1 O1 137.36(13) 10_264 .
O1 In1 O1 90.94(3) 20_577 .
O2 In1 O1 57.38(13) 27_356 27_356
O2 In1 O1 84.36(7) . 27_356
O2 In1 O1 137.36(13) 20_577 27_356
O2 In1 O1 84.36(7) 10_264 27_356
O1 In1 O1 165.26(19) 20_577 27_356
O1 In1 O1 90.94(2) . 27_356
O2 In1 O1 84.36(7) 27_356 10_264
O2 In1 O1 137.36(13) . 10_264
O2 In1 O1 84.36(7) 20_577 10_264
O2 In1 O1 57.38(13) 10_264 10_264
O1 In1 O1 90.94(2) 20_577 10_264
O1 In1 O1 165.26(19) . 10_264
O1 In1 O1 90.94(3) 27_356 10_264
O2 In1 C1 28.66(16) 27_356 27_356
O2 In1 C1 106.20(9) . 27_356
O2 In1 C1 108.64(15) 20_577 27_356
O2 In1 C1 106.20(9) 10_264 27_356
O1 In1 C1 166.02(15) 20_577 27_356
O1 In1 C1 87.32(4) . 27_356
O1 In1 C1 28.72(16) 27_356 27_356
O1 In1 C1 87.32(4) 10_264 27_356
O2 In1 C1 106.20(9) 27_356 .
O2 In1 C1 28.66(16) . .
O2 In1 C1 106.20(9) 20_577 .
O2 In1 C1 108.64(15) 10_264 .
O1 In1 C1 87.32(4) 20_577 .
O1 In1 C1 28.72(16) . .
O1 In1 C1 87.32(4) 27_356 .
O1 In1 C1 166.02(15) 10_264 .
C1 In1 C1 97.62(8) 27_356 .
O2 In1 C1 108.64(15) 27_356 20_577
O2 In1 C1 106.20(9) . 20_577
O2 In1 C1 28.66(16) 20_577 20_577
O2 In1 C1 106.20(9) 10_264 20_577
O1 In1 C1 28.72(16) 20_577 20_577
O1 In1 C1 87.32(4) . 20_577
O1 In1 C1 166.02(15) 27_356 20_577
O1 In1 C1 87.32(4) 10_264 20_577
C1 In1 C1 137.3(2) 27_356 20_577
C1 In1 C1 97.62(9) . 20_577
O2 In1 C1 106.20(9) 27_356 10_264
O2 In1 C1 108.64(15) . 10_264
O2 In1 C1 106.20(9) 20_577 10_264
O2 In1 C1 28.66(16) 10_264 10_264
O1 In1 C1 87.32(4) 20_577 10_264
O1 In1 C1 166.02(15) . 10_264
O1 In1 C1 87.32(4) 27_356 10_264
O1 In1 C1 28.72(16) 10_264 10_264
C1 In1 C1 97.62(9) 27_356 10_264
C1 In1 C1 137.3(2) . 10_264
C1 In1 C1 97.62(8) 20_577 10_264
C2 O3 C2 105.1(6) 10_364 .
C1 O1 In1 89.7(3) . .
C1 O2 In1 92.1(3) . .
O2 C1 O1 120.8(5) . .
O2 C1 C2 117.2(5) . .
O1 C1 C2 121.9(5) . .
O2 C1 In1 59.2(3) . .
O1 C1 In1 61.6(3) . .
C2 C1 In1 176.5(4) . .
C3 C2 O3 111.1(5) . .
C3 C2 C1 131.2(5) . .
O3 C2 C1 117.7(5) . .
C2 C3 C3 106.3(3) . 10_364
C2 C3 H3A 126.8 . .
C3 C3 H3A 126.8 10_364 .
C5 N1 C4 108(6) . .
C5 N1 H1A 110.2 . .
C4 N1 H1A 110.1 . .
C5 N1 H1B 110.0 . .
C4 N1 H1B 110.0 . .
H1A N1 H1B 108.4 . .
N1 C4 H4A 109.6 . .
N1 C4 H4B 109.5 . .
H4A C4 H4B 109.5 . .
N1 C4 H4C 109.3 . .
H4A C4 H4C 109.5 . .
H4B C4 H4C 109.5 . .
N1 C5 H5A 109.5 . .
N1 C5 H5B 109.4 . .
H5A C5 H5B 109.5 . .
N1 C5 H5C 109.5 . .
H5A C5 H5C 109.5 . .
H5B C5 H5C 109.5 . .

loop_
_geom_bond_atom_site_label_1
_geom_bond_atom_site_label_2
_geom_bond_distance
_geom_bond_site_symmetry_2
In1 O2 2.262(4) 27_356
In1 O2 2.262(4) .
In1 O2 2.262(4) 20_577
In1 O2 2.262(4) 10_264
In1 O1 2.315(4) 20_577
In1 O1 2.315(4) .
In1 O1 2.315(4) 27_356
In1 O1 2.315(4) 10_264
In1 C1 2.631(5) 27_356
In1 C1 2.631(5) .
In1 C1 2.631(5) 20_577
In1 C1 2.631(5) 10_264
O3 C2 1.378(6) 10_364
O3 C2 1.378(6) .
O1 C1 1.264(7) .
O2 C1 1.263(7) .
C1 C2 1.465(7) .
C2 C3 1.343(8) .
C3 C3 1.434(12) 10_364
C3 H3A 0.9300 .
N1 C5 1.54(2) .
N1 C4 1.55(2) .
N1 H1A 0.9000 .
N1 H1B 0.9000 .
C4 H4A 0.9600 .
C4 H4B 0.9600 .
C4 H4C 0.9600 .
C5 H5A 0.9600 .
C5 H5B 0.9600 .
C5 H5C 0.9600 .
